data_7233914
loop_
_publ_author_name
'Li, Zhonghua'
'Jia, Lina'
'Shi, Peng'
'Jiang, Shuang'
'Gong, Junbo'
'Wu, Songgu'

_publ_section_title
;
 Versatile solid forms of boscalid: insight into the crystal structures
 and phase transformations
;
_journal_name_full CrystEngComm
_journal_paper_doi 10.1039/C9CE00306A
_journal_year 2019
_chemical_formula_moiety 'C18 H12 Cl2 N2 O, C2 H4 O'
_chemical_formula_sum 'C20 H16 Cl2 N2 O2'
_chemical_formula_weight 387.25
_space_group_crystal_system monoclinic
_space_group_IT_number 14
_space_group_name_Hall '-P 2ybc'
_space_group_name_H-M_alt 'P 1 21/c 1'
_symmetry_space_group_name_Hall '-P 2ybc'
_symmetry_space_group_name_H-M 'P 1 21/c 1'
_atom_sites_solution_hydrogens geom
_audit_creation_date 2017-07-12
_audit_creation_method
;
Olex2 1.2
(compiled 2017.03.28 svn.r3405 for OlexSys, GUI svn.r5337)
;
_audit_update_record
;
2019-03-03 deposited with the CCDC.    2019-09-16 downloaded from the CCDC.
;
_cell_angle_alpha 90
_cell_angle_beta 96.21(3)
_cell_angle_gamma 90
_cell_formula_units_Z 4
_cell_length_a 12.284(3)
_cell_length_b 20.468(4)
_cell_length_c 7.4983(15)
_cell_measurement_reflns_used 7119
_cell_measurement_temperature 293(2)
_cell_measurement_theta_max 27.56
_cell_measurement_theta_min 3.20
_cell_volume 1874.2(7)
_computing_molecular_graphics 'Olex2 (Dolomanov et al., 2009)'
_computing_publication_material 'Olex2 (Dolomanov et al., 2009)'
_computing_structure_refinement 'ShelXL (Sheldrick, 2015)'
_computing_structure_solution 'SHELXS-97 (Sheldrick, 1990)'
_diffrn_ambient_temperature 293(2)
_diffrn_measured_fraction_theta_full 0.970
_diffrn_measured_fraction_theta_max 0.957
_diffrn_measurement_device_type 'RIGAKU R-AXIS RAPID IP'
_diffrn_measurement_method 'Rotating anode'
_diffrn_radiation_type MoK\a
_diffrn_radiation_wavelength 0.71073
_diffrn_reflns_av_R_equivalents 0.0666
_diffrn_reflns_av_unetI/netI 0.0617
_diffrn_reflns_Laue_measured_fraction_full 0.970
_diffrn_reflns_Laue_measured_fraction_max 0.957
_diffrn_reflns_limit_h_max 15
_diffrn_reflns_limit_h_min -14
_diffrn_reflns_limit_k_max 26
_diffrn_reflns_limit_k_min -26
_diffrn_reflns_limit_l_max 9
_diffrn_reflns_limit_l_min -9
_diffrn_reflns_number 16514
_diffrn_reflns_point_group_measured_fraction_full 0.970
_diffrn_reflns_point_group_measured_fraction_max 0.957
_diffrn_reflns_theta_full 25.242
_diffrn_reflns_theta_max 27.479
_diffrn_reflns_theta_min 3.202
_exptl_absorpt_coefficient_mu 0.363
_exptl_absorpt_correction_T_max 0.9476
_exptl_absorpt_correction_T_min 0.9148
_exptl_absorpt_correction_type multi-scan
_exptl_absorpt_process_details 'SADABS; Bruker, 2000'
_exptl_crystal_colour colorless
_exptl_crystal_density_diffrn 1.372
_exptl_crystal_density_method 'not measured'
_exptl_crystal_description needle
_exptl_crystal_F_000 800
_exptl_crystal_size_max 0.25
_exptl_crystal_size_mid 0.2
_exptl_crystal_size_min 0.15
_refine_diff_density_max 0.241
_refine_diff_density_min -0.241
_refine_diff_density_rms 0.043
_refine_ls_extinction_coef 0.0089(10)
_refine_ls_extinction_expression Fc^*^=kFc[1+0.001xFc^2^\l^3^/sin(2\q)]^-1/4^
_refine_ls_extinction_method 'SHELXL-2016/6 (Sheldrick 2016)'
_refine_ls_goodness_of_fit_ref 1.054
_refine_ls_hydrogen_treatment constr
_refine_ls_matrix_type full
_refine_ls_number_parameters 236
_refine_ls_number_reflns 4112
_refine_ls_number_restraints 0
_refine_ls_restrained_S_all 1.054
_refine_ls_R_factor_all 0.1253
_refine_ls_R_factor_gt 0.0660
_refine_ls_shift/su_max 0.000
_refine_ls_shift/su_mean 0.000
_refine_ls_structure_factor_coef Fsqd
_refine_ls_weighting_details 'w=1/[\s^2^(Fo^2^)+(0.0263P)^2^+1.2657P] where P=(Fo^2^+2Fc^2^)/3'
_refine_ls_weighting_scheme calc
_refine_ls_wR_factor_gt 0.1016
_refine_ls_wR_factor_ref 0.1243
_reflns_Friedel_coverage 0.000
_reflns_number_gt 2477
_reflns_number_total 4112
_reflns_threshold_expression 'I > 2\s(I)'
_cod_data_source_file c9ce00306a2.cif
_cod_data_source_block b_CCDC3
_cod_original_cell_volume 1874.3(7)
_cod_database_code 7233914
_shelx_shelxl_version_number 2016/6
_shelx_space_group_comment
;
The symmetry employed for this shelxl refinement is uniquely defined
by the following loop, which should always be used as a source of
symmetry information in preference to the above space-group names.
They are only intended as comments.
;
_shelx_estimated_absorpt_t_max 0.948
_shelx_estimated_absorpt_t_min 0.915
_olex2_refinement_description
;
1. Fixed Uiso
 At 1.2 times of:
  All C(H) groups, All C(H,H) groups, All N(H) groups
2.a Secondary CH2 refined with riding coordinates:
 C19(H19A,H19B), C20(H20A,H20B)
2.b Aromatic/amide H refined with riding coordinates:
 C11(H11), C1(H1), C5(H5), C8(H8), C2(H2), C10(H10), C18(H18), C4(H4), C9(H9),
 C17(H17), C16(H16), N1(H21)
;
_olex2_submission_special_instructions 'No special instructions were received'

loop_
_space_group_symop_operation_xyz
'x, y, z'
'-x, y+1/2, -z+1/2'
'-x, -y, -z'
'x, -y-1/2, z-1/2'

loop_
_atom_site_label
_atom_site_type_symbol
_atom_site_fract_x
_atom_site_fract_y
_atom_site_fract_z
_atom_site_U_iso_or_equiv
_atom_site_adp_type
_atom_site_occupancy
_atom_site_site_symmetry_order
_atom_site_calc_flag
_atom_site_refinement_flags_posn
Cl2 Cl 0.24457(8) 0.09230(5) 0.08083(11) 0.0743(3) Uani 1 1 d .
Cl1 Cl 0.47795(8) -0.15275(5) 1.04839(11) 0.0793(3) Uani 1 1 d .
C6 C 0.2587(2) -0.14496(13) 0.5244(4) 0.0445(7) Uani 1 1 d .
C14 C 0.1578(2) 0.08493(13) 0.3966(4) 0.0443(7) Uani 1 1 d .
C7 C 0.1829(2) -0.14821(14) 0.3554(4) 0.0461(7) Uani 1 1 d .
C12 C 0.1340(2) -0.09295(14) 0.2695(4) 0.0426(7) Uani 1 1 d .
C13 C 0.0993(2) 0.02318(14) 0.3320(3) 0.0448(7) Uani 1 1 d .
C11 C 0.0608(2) -0.09982(16) 0.1162(4) 0.0548(8) Uani 1 1 d .
H11 H 0.030477 -0.062952 0.057667 0.066 Uiso 1 1 calc R
C1 C 0.2273(2) -0.11434(14) 0.6768(4) 0.0517(8) Uani 1 1 d .
H1 H 0.160895 -0.092203 0.670554 0.062 Uiso 1 1 calc R
C5 C 0.3587(2) -0.17756(14) 0.5383(4) 0.0511(7) Uani 1 1 d .
H5 H 0.380381 -0.198563 0.438014 0.061 Uiso 1 1 calc R
C8 C 0.1548(3) -0.20940(15) 0.2809(4) 0.0556(8) Uani 1 1 d .
H8 H 0.188382 -0.246589 0.332556 0.067 Uiso 1 1 calc R
C2 C 0.2943(3) -0.11669(15) 0.8375(4) 0.0557(8) Uani 1 1 d .
H2 H 0.272919 -0.096392 0.939008 0.067 Uiso 1 1 calc R
C10 C 0.0329(3) -0.16104(18) 0.0505(4) 0.0643(9) Uani 1 1 d .
H10 H -0.017465 -0.165367 -0.050666 0.077 Uiso 1 1 calc R
C18 C 0.1424(3) 0.11128(16) 0.5621(4) 0.0616(9) Uani 1 1 d .
H18 H 0.098571 0.089645 0.636783 0.074 Uiso 1 1 calc R
C3 C 0.3930(3) -0.14928(15) 0.8461(4) 0.0535(8) Uani 1 1 d .
C15 C 0.2243(3) 0.12068(15) 0.2943(4) 0.0530(8) Uani 1 1 d .
C4 C 0.4265(3) -0.17944(14) 0.6978(4) 0.0544(8) Uani 1 1 d .
H4 H 0.493686 -0.200754 0.704596 0.065 Uiso 1 1 calc R
C9 C 0.0790(3) -0.21593(18) 0.1336(4) 0.0633(9) Uani 1 1 d .
H9 H 0.058885 -0.257229 0.090010 0.076 Uiso 1 1 calc R
C17 C 0.1916(3) 0.16927(18) 0.6162(5) 0.0769(11) Uani 1 1 d .
H17 H 0.181375 0.187497 0.726812 0.092 Uiso 1 1 calc R
C16 C 0.2555(3) 0.19934(18) 0.5041(6) 0.0773(11) Uani 1 1 d .
H16 H 0.289320 0.238345 0.541991 0.093 Uiso 1 1 calc R
C19 C 0.4645(3) 0.00011(19) 1.3186(5) 0.0785(11) Uani 1 1 d .
H19A H 0.481139 0.044476 1.285047 0.094 Uiso 1 1 calc R
H19B H 0.433102 -0.022648 1.211781 0.094 Uiso 1 1 calc R
C20 C 0.4329(3) 0.0334(2) 1.6063(5) 0.0864(12) Uani 1 1 d .
H20A H 0.380361 0.032920 1.694052 0.104 Uiso 1 1 calc R
H20B H 0.448658 0.078554 1.579568 0.104 Uiso 1 1 calc R
O1 O 0.00148(17) 0.02270(10) 0.2860(3) 0.0583(6) Uani 1 1 d .
O2 O 0.38789(18) 0.00119(12) 1.4475(4) 0.0781(7) Uani 1 1 d .
N2 N 0.2730(2) 0.17628(14) 0.3421(4) 0.0673(8) Uani 1 1 d .
N1 N 0.16552(19) -0.02986(11) 0.3343(3) 0.0472(6) Uani 1 1 d .
H21 H 0.232489 -0.024836 0.378808 0.057 Uiso 1 1 calc R

loop_
_atom_site_aniso_label
_atom_site_aniso_U_11
_atom_site_aniso_U_22
_atom_site_aniso_U_33
_atom_site_aniso_U_23
_atom_site_aniso_U_13
_atom_site_aniso_U_12
Cl2 0.0793(7) 0.0860(7) 0.0609(5) 0.0154(4) 0.0230(4) 0.0059(5)
Cl1 0.0862(7) 0.0809(7) 0.0657(6) 0.0079(5) -0.0147(5) -0.0075(5)
C6 0.0532(19) 0.0337(16) 0.0479(16) 0.0056(12) 0.0116(13) 0.0013(14)
C14 0.0362(17) 0.0422(17) 0.0544(18) 0.0108(13) 0.0048(13) 0.0101(13)
C7 0.0491(18) 0.0458(18) 0.0455(16) 0.0026(13) 0.0140(13) 0.0060(14)
C12 0.0288(15) 0.0467(18) 0.0529(17) 0.0023(13) 0.0072(12) 0.0023(13)
C13 0.0442(19) 0.0462(18) 0.0449(16) 0.0083(13) 0.0082(13) 0.0031(15)
C11 0.0470(19) 0.062(2) 0.0546(18) 0.0003(15) 0.0027(14) 0.0124(16)
C1 0.052(2) 0.0468(19) 0.0568(19) 0.0007(14) 0.0105(15) 0.0092(15)
C5 0.056(2) 0.0433(18) 0.0554(18) 0.0009(13) 0.0110(15) 0.0116(15)
C8 0.065(2) 0.046(2) 0.0575(19) -0.0026(14) 0.0151(16) 0.0065(16)
C2 0.061(2) 0.057(2) 0.0504(19) -0.0024(14) 0.0118(15) 0.0021(17)
C10 0.056(2) 0.079(3) 0.056(2) -0.0178(18) -0.0012(15) 0.0083(19)
C18 0.064(2) 0.059(2) 0.064(2) -0.0001(16) 0.0179(16) 0.0001(17)
C3 0.060(2) 0.0463(19) 0.0528(18) 0.0096(14) -0.0003(15) -0.0050(16)
C15 0.058(2) 0.049(2) 0.0538(19) 0.0112(14) 0.0104(15) 0.0109(16)
C4 0.050(2) 0.0467(19) 0.066(2) 0.0070(15) 0.0058(16) 0.0104(15)
C9 0.066(2) 0.062(2) 0.062(2) -0.0197(17) 0.0103(18) -0.0027(18)
C17 0.099(3) 0.058(2) 0.075(2) -0.0131(19) 0.017(2) -0.003(2)
C16 0.085(3) 0.047(2) 0.098(3) -0.004(2) 0.003(2) -0.005(2)
C19 0.060(3) 0.079(3) 0.092(3) 0.000(2) -0.016(2) 0.003(2)
C20 0.061(3) 0.096(3) 0.099(3) -0.013(2) -0.006(2) 0.006(2)
O1 0.0365(13) 0.0607(15) 0.0762(14) -0.0011(11) -0.0019(10) 0.0089(10)
O2 0.0400(14) 0.0822(18) 0.108(2) -0.0025(15) -0.0090(13) -0.0030(12)
N2 0.066(2) 0.0482(18) 0.087(2) 0.0146(15) 0.0084(15) -0.0062(15)
N1 0.0370(14) 0.0415(15) 0.0620(15) 0.0070(11) 0.0000(11) 0.0042(12)

loop_
_atom_type_symbol
_atom_type_description
_atom_type_scat_dispersion_real
_atom_type_scat_dispersion_imag
_atom_type_scat_source
C C 0.0033 0.0016 'International Tables Vol C Tables 4.2.6.8 and 6.1.1.4'
H H 0.0000 0.0000 'International Tables Vol C Tables 4.2.6.8 and 6.1.1.4'
N N 0.0061 0.0033 'International Tables Vol C Tables 4.2.6.8 and 6.1.1.4'
O O 0.0106 0.0060 'International Tables Vol C Tables 4.2.6.8 and 6.1.1.4'
Cl Cl 0.1484 0.1585 'International Tables Vol C Tables 4.2.6.8 and 6.1.1.4'

loop_
_geom_angle_atom_site_label_1
_geom_angle_atom_site_label_2
_geom_angle_atom_site_label_3
_geom_angle
_geom_angle_site_symmetry_1
_geom_angle_site_symmetry_3
C1 C6 C7 120.9(3) . .
C5 C6 C7 120.5(2) . .
C5 C6 C1 118.3(3) . .
C18 C14 C13 120.5(3) . .
C18 C14 C15 115.8(3) . .
C15 C14 C13 123.6(3) . .
C12 C7 C6 123.4(3) . .
C8 C7 C6 118.9(3) . .
C8 C7 C12 117.6(3) . .
C7 C12 N1 119.3(3) . .
C11 C12 C7 120.3(3) . .
C11 C12 N1 120.3(3) . .
O1 C13 C14 121.4(3) . .
O1 C13 N1 124.8(3) . .
N1 C13 C14 113.8(2) . .
C12 C11 H11 119.9 . .
C10 C11 C12 120.1(3) . .
C10 C11 H11 119.9 . .
C6 C1 H1 119.8 . .
C2 C1 C6 120.4(3) . .
C2 C1 H1 119.8 . .
C6 C5 H5 119.2 . .
C4 C5 C6 121.5(3) . .
C4 C5 H5 119.2 . .
C7 C8 H8 119.2 . .
C9 C8 C7 121.7(3) . .
C9 C8 H8 119.2 . .
C1 C2 H2 120.2 . .
C3 C2 C1 119.6(3) . .
C3 C2 H2 120.2 . .
C11 C10 H10 119.8 . .
C9 C10 C11 120.5(3) . .
C9 C10 H10 119.8 . .
C14 C18 H18 119.9 . .
C17 C18 C14 120.2(3) . .
C17 C18 H18 119.9 . .
C2 C3 Cl1 120.0(2) . .
C4 C3 Cl1 118.8(3) . .
C4 C3 C2 121.2(3) . .
C14 C15 Cl2 118.8(3) . .
N2 C15 Cl2 115.6(2) . .
N2 C15 C14 125.6(3) . .
C5 C4 H4 120.6 . .
C3 C4 C5 118.8(3) . .
C3 C4 H4 120.6 . .
C8 C9 C10 119.7(3) . .
C8 C9 H9 120.2 . .
C10 C9 H9 120.2 . .
C18 C17 H17 120.9 . .
C16 C17 C18 118.3(3) . .
C16 C17 H17 120.9 . .
C17 C16 H16 117.9 . .
N2 C16 C17 124.1(3) . .
N2 C16 H16 117.9 . .
H19A C19 H19B 108.1 . .
C20 C19 H19A 109.6 3_658 .
C20 C19 H19B 109.6 3_658 .
O2 C19 H19A 109.6 . .
O2 C19 H19B 109.6 . .
O2 C19 C20 110.2(3) . 3_658
C19 C20 H20A 109.7 3_658 .
C19 C20 H20B 109.7 3_658 .
H20A C20 H20B 108.2 . .
O2 C20 C19 109.9(3) . 3_658
O2 C20 H20A 109.7 . .
O2 C20 H20B 109.7 . .
C20 O2 C19 110.6(3) . .
C15 N2 C16 116.0(3) . .
C12 N1 H21 117.1 . .
C13 N1 C12 125.7(2) . .
C13 N1 H21 117.1 . .

loop_
_geom_bond_atom_site_label_1
_geom_bond_atom_site_label_2
_geom_bond_distance
_geom_bond_site_symmetry_2
Cl2 C15 1.746(3) .
Cl1 C3 1.747(3) .
C6 C7 1.491(4) .
C6 C1 1.394(4) .
C6 C5 1.391(4) .
C14 C13 1.508(4) .
C14 C18 1.385(4) .
C14 C15 1.388(4) .
C7 C12 1.404(4) .
C7 C8 1.399(4) .
C12 C11 1.388(4) .
C12 N1 1.419(3) .
C13 O1 1.214(3) .
C13 N1 1.355(3) .
C11 H11 0.9300 .
C11 C10 1.376(4) .
C1 H1 0.9300 .
C1 C2 1.384(4) .
C5 H5 0.9300 .
C5 C4 1.382(4) .
C8 H8 0.9300 .
C8 C9 1.372(4) .
C2 H2 0.9300 .
C2 C3 1.378(4) .
C10 H10 0.9300 .
C10 C9 1.376(5) .
C18 H18 0.9300 .
C18 C17 1.373(5) .
C3 C4 1.373(4) .
C15 N2 1.317(4) .
C4 H4 0.9300 .
C9 H9 0.9300 .
C17 H17 0.9300 .
C17 C16 1.359(5) .
C16 H16 0.9300 .
C16 N2 1.342(4) .
C19 H19A 0.9700 .
C19 H19B 0.9700 .
C19 C20 1.490(5) 3_658
C19 O2 1.420(4) .
C20 H20A 0.9700 .
C20 H20B 0.9700 .
C20 O2 1.420(4) .
N1 H21 0.8600 .

loop_
_geom_torsion_atom_site_label_1
_geom_torsion_atom_site_label_2
_geom_torsion_atom_site_label_3
_geom_torsion_atom_site_label_4
_geom_torsion
_geom_torsion_site_symmetry_1
Cl2 C15 N2 C16 178.3(2) .
Cl1 C3 C4 C5 179.1(2) .
C6 C7 C12 C11 -177.5(3) .
C6 C7 C12 N1 6.6(4) .
C6 C7 C8 C9 174.9(3) .
C6 C1 C2 C3 0.3(5) .
C6 C5 C4 C3 1.2(4) .
C14 C13 N1 C12 -175.4(2) .
C14 C18 C17 C16 -0.4(5) .
C14 C15 N2 C16 0.0(5) .
C7 C6 C1 C2 174.2(3) .
C7 C6 C5 C4 -174.9(3) .
C7 C12 C11 C10 2.1(4) .
C7 C12 N1 C13 -146.7(3) .
C7 C8 C9 C10 3.3(5) .
C12 C7 C8 C9 -2.6(4) .
C12 C11 C10 C9 -1.5(5) .
C13 C14 C18 C17 -176.7(3) .
C13 C14 C15 Cl2 -1.5(4) .
C13 C14 C15 N2 176.8(3) .
C11 C12 N1 C13 37.4(4) .
C11 C10 C9 C8 -1.2(5) .
C1 C6 C7 C12 54.9(4) .
C1 C6 C7 C8 -122.5(3) .
C1 C6 C5 C4 -0.6(4) .
C1 C2 C3 Cl1 -179.8(2) .
C1 C2 C3 C4 0.2(5) .
C5 C6 C7 C12 -131.0(3) .
C5 C6 C7 C8 51.7(4) .
C5 C6 C1 C2 -0.1(4) .
C8 C7 C12 C11 -0.1(4) .
C8 C7 C12 N1 -176.0(2) .
C2 C3 C4 C5 -1.0(5) .
C18 C14 C13 O1 71.4(4) .
C18 C14 C13 N1 -107.4(3) .
C18 C14 C15 Cl2 -178.0(2) .
C18 C14 C15 N2 0.3(5) .
C18 C17 C16 N2 0.7(6) .
C15 C14 C13 O1 -104.9(3) .
C15 C14 C13 N1 76.2(3) .
C15 C14 C18 C17 -0.1(5) .
C17 C16 N2 C15 -0.5(5) .
C19 C20 O2 C19 -58.1(4) 3_658
C20 C19 O2 C20 58.3(4) 3_658
O1 C13 N1 C12 5.7(4) .
N1 C12 C11 C10 178.0(3) .
